data_2214589
loop_
_publ_author_name
'Xiang-Wei Cheng'

_publ_section_title
;(<i>Z</i>)-2-(2-Aminothiazol-3-ium-4-yl)-2-[2-(<i>tert</i>-butoxycarbonyl)isopropoxyimino]acetate
 monohydrate
;
_journal_coeditor_code CI2412
_journal_issue 8
_journal_name_full 'Acta Crystallographica Section E'
_journal_page_first o3582
_journal_page_last o3582
_journal_paper_doi 10.1107/S1600536807034939
_journal_volume 63
_journal_year 2007
_chemical_formula_iupac 'C13 H19 N3 O5 S, H2 O'
_chemical_formula_moiety 'C13 H19 N3 O5 S, H2 O'
_chemical_formula_sum 'C13 H21 N3 O6 S'
_chemical_formula_weight 347.39
_chemical_name_systematic
;
(<i>Z</i>)-2-(2-Aminothiazol-3-ium-4-yl)-2-[2-(<i>tert</i>-butoxycarbonyl)-
isopropoxyimino]acetate monohydrate
;
_space_group_IT_number 61
_symmetry_cell_setting orthorhombic
_symmetry_space_group_name_Hall '-P 2ac 2ab'
_symmetry_space_group_name_H-M 'P b c a'
_atom_sites_solution_hydrogens geom
_atom_sites_solution_primary direct
_atom_sites_solution_secondary difmap
_audit_creation_method SHELXL-97
_cell_angle_alpha 90.00
_cell_angle_beta 90.00
_cell_angle_gamma 90.00
_cell_formula_units_Z 8
_cell_length_a 12.7918(17)
_cell_length_b 12.2489(15)
_cell_length_c 22.595(3)
_cell_measurement_reflns_used 31871
_cell_measurement_temperature 223(2)
_cell_measurement_theta_max 25.4
_cell_measurement_theta_min 3.2
_cell_volume 3540.3(8)
_computing_cell_refinement CrystalClear
_computing_data_collection 'CrystalClear (Rigaku, 2001)'
_computing_data_reduction 'CrystalStructure (Rigaku/MSC, 2004)'
_computing_molecular_graphics 'SHELXTL (Bruker, 1998)'
_computing_publication_material SHELXTL
_computing_structure_refinement 'SHELXL97 (Sheldrick, 1997)'
_computing_structure_solution 'SHELXS97 (Sheldrick, 1997)'
_diffrn_ambient_temperature 223(2)
_diffrn_detector_area_resol_mean 7.31
_diffrn_measured_fraction_theta_full 0.997
_diffrn_measured_fraction_theta_max 0.997
_diffrn_measurement_device_type 'Rigaku Mercury'
_diffrn_measurement_method \w
_diffrn_radiation_monochromator graphite
_diffrn_radiation_source 'fine-focus sealed tube'
_diffrn_radiation_type MoK\a
_diffrn_radiation_wavelength 0.71070
_diffrn_reflns_av_R_equivalents 0.0305
_diffrn_reflns_av_sigmaI/netI 0.0199
_diffrn_reflns_limit_h_max 15
_diffrn_reflns_limit_h_min -15
_diffrn_reflns_limit_k_max 14
_diffrn_reflns_limit_k_min -14
_diffrn_reflns_limit_l_max 26
_diffrn_reflns_limit_l_min -27
_diffrn_reflns_number 31871
_diffrn_reflns_theta_full 25.35
_diffrn_reflns_theta_max 25.35
_diffrn_reflns_theta_min 3.18
_diffrn_standards_decay_% 0
_diffrn_standards_interval_count 0
_diffrn_standards_interval_time 0
_diffrn_standards_number 0
_exptl_absorpt_coefficient_mu 0.214
_exptl_absorpt_correction_T_max 0.8876
_exptl_absorpt_correction_T_min 0.8472
_exptl_absorpt_correction_type multi-scan
_exptl_absorpt_process_details '(Jacobson, 1998)'
_exptl_crystal_colour colourless
_exptl_crystal_density_diffrn 1.304
_exptl_crystal_density_method 'not measured'
_exptl_crystal_description Block
_exptl_crystal_F_000 1472
_exptl_crystal_size_max 0.80
_exptl_crystal_size_mid 0.80
_exptl_crystal_size_min 0.57
_refine_diff_density_max 0.203
_refine_diff_density_min -0.281
_refine_ls_extinction_coef 0.0151(7)
_refine_ls_extinction_expression Fc^*^=kFc[1+0.001xFc^2^\l^3^/sin(2\q)]^-1/4^
_refine_ls_extinction_method SHELXL97
_refine_ls_goodness_of_fit_ref 1.083
_refine_ls_hydrogen_treatment mixed
_refine_ls_matrix_type full
_refine_ls_number_parameters 268
_refine_ls_number_reflns 3232
_refine_ls_number_restraints 22
_refine_ls_restrained_S_all 1.085
_refine_ls_R_factor_all 0.0439
_refine_ls_R_factor_gt 0.0415
_refine_ls_shift/su_max 0.001
_refine_ls_shift/su_mean 0.000
_refine_ls_structure_factor_coef Fsqd
_refine_ls_weighting_details 'calc w=1/[\s^2^(Fo^2^)+(0.0297P)^2^+2.4239P] where P=(Fo^2^+2Fc^2^)/3'
_refine_ls_weighting_scheme calc
_refine_ls_wR_factor_gt 0.0893
_refine_ls_wR_factor_ref 0.0906
_reflns_number_gt 3096
_reflns_number_total 3232
_reflns_threshold_expression I>2\s(I)
_cod_data_source_file ci2412.cif
_cod_data_source_block I
_cod_original_cell_volume 3540.2(8)
_cod_database_code 2214589
_cod_database_fobs_code 2214589

loop_
_symmetry_equiv_pos_as_xyz
'x, y, z'
'-x+1/2, y+1/2, z'
'x, -y+1/2, z+1/2'
'-x+1/2, -y, z+1/2'
'-x, -y, -z'
'x-1/2, -y-1/2, -z'
'-x, y-1/2, -z-1/2'
'x-1/2, y, -z-1/2'

loop_
_atom_site_type_symbol
_atom_site_label
_atom_site_fract_x
_atom_site_fract_y
_atom_site_fract_z
_atom_site_U_iso_or_equiv
_atom_site_adp_type
_atom_site_calc_flag
_atom_site_refinement_flags
_atom_site_occupancy
_atom_site_disorder_assembly
_atom_site_disorder_group
S S1 0.46180(4) 0.52078(4) 0.40564(2) 0.03825(17) Uani d . 1 . .
O O1 0.41053(8) 0.12570(9) 0.56784(5) 0.0286(3) Uani d . 1 A .
O O2 0.47558(11) 0.23610(12) 0.66636(6) 0.0455(4) Uani d . 1 . .
O O3 0.61809(11) 0.13114(11) 0.67241(6) 0.0466(4) Uani d D 1 . .
O O4 0.24960(11) 0.16967(14) 0.45102(7) 0.0585(4) Uani d . 1 . .
O O5 0.21461(9) 0.25993(12) 0.53369(6) 0.0448(4) Uani d . 1 . .
O O6 0.29085(12) 0.33757(12) 0.63821(7) 0.0406(3) Uani d . 1 . .
N N1 0.45637(10) 0.20940(11) 0.53363(6) 0.0268(3) Uani d . 1 . .
N N2 0.53804(11) 0.35198(12) 0.45411(6) 0.0276(3) Uani d . 1 . .
N N3 0.66501(12) 0.46234(15) 0.40943(8) 0.0377(4) Uani d . 1 . .
C C1 0.38961(12) 0.25548(14) 0.49967(7) 0.0263(4) Uani d . 1 . .
C C2 0.49082(13) 0.07540(14) 0.60427(8) 0.0290(4) Uani d . 1 . .
C C3 0.52641(13) 0.15890(14) 0.65053(8) 0.0297(4) Uani d . 1 A .
C C5 0.27385(13) 0.22507(14) 0.49359(8) 0.0314(4) Uani d . 1 . .
C C6 0.43082(12) 0.34460(14) 0.46353(7) 0.0271(4) Uani d . 1 . .
C C7 0.56742(13) 0.43966(14) 0.42388(7) 0.0291(4) Uani d . 1 . .
C C8 0.37851(14) 0.42879(15) 0.43978(8) 0.0360(4) Uani d . 1 . .
H H8 0.3055 0.4369 0.4415 0.043 Uiso calc R 1 . .
C C9 0.58029(15) 0.03195(17) 0.56715(9) 0.0412(5) Uani d . 1 A .
H H9A 0.5534 -0.0193 0.5382 0.062 Uiso calc R 1 . .
H H9B 0.6303 -0.0048 0.5926 0.062 Uiso calc R 1 . .
H H9C 0.6144 0.0921 0.5470 0.062 Uiso calc R 1 . .
C C10 0.43324(17) -0.01592(17) 0.63619(10) 0.0488(6) Uani d . 1 A .
H H10A 0.3749 0.0144 0.6581 0.073 Uiso calc R 1 . .
H H10B 0.4806 -0.0521 0.6633 0.073 Uiso calc R 1 . .
H H10C 0.4075 -0.0683 0.6075 0.073 Uiso calc R 1 . .
C C4 0.6558(15) 0.1863(12) 0.7277(6) 0.043(4) Uani d PD 0.37(4) A 1
C C11 0.5784(18) 0.1947(19) 0.7785(11) 0.065(4) Uani d PD 0.37(4) A 1
H H11A 0.5607 0.1221 0.7924 0.098 Uiso calc PR 0.37(4) A 1
H H11B 0.5156 0.2314 0.7650 0.098 Uiso calc PR 0.37(4) A 1
H H11C 0.6095 0.2361 0.8106 0.098 Uiso calc PR 0.37(4) A 1
C C12 0.695(2) 0.2988(16) 0.7095(11) 0.067(5) Uani d PD 0.37(4) A 1
H H12A 0.7427 0.2916 0.6764 0.100 Uiso calc PR 0.37(4) A 1
H H12B 0.7307 0.3327 0.7425 0.100 Uiso calc PR 0.37(4) A 1
H H12C 0.6360 0.3438 0.6978 0.100 Uiso calc PR 0.37(4) A 1
C C13 0.7481(17) 0.1146(17) 0.7456(11) 0.070(4) Uani d PD 0.37(4) A 1
H H13A 0.7230 0.0425 0.7561 0.106 Uiso calc PR 0.37(4) A 1
H H13B 0.7834 0.1469 0.7793 0.106 Uiso calc PR 0.37(4) A 1
H H13C 0.7966 0.1089 0.7127 0.106 Uiso calc PR 0.37(4) A 1
C C4' 0.6727(10) 0.1936(8) 0.7204(4) 0.043(2) Uani d PD 0.63(4) A 2
C C11' 0.6069(13) 0.1748(14) 0.7744(6) 0.072(3) Uani d PD 0.63(4) A 2
H H11D 0.5892 0.0979 0.7772 0.108 Uiso calc PR 0.63(4) A 2
H H11E 0.5433 0.2176 0.7715 0.108 Uiso calc PR 0.63(4) A 2
H H11F 0.6456 0.1966 0.8093 0.108 Uiso calc PR 0.63(4) A 2
C C12' 0.6832(13) 0.3121(8) 0.7044(6) 0.063(3) Uani d PD 0.63(4) A 2
H H12D 0.7190 0.3186 0.6667 0.095 Uiso calc PR 0.63(4) A 2
H H12E 0.7231 0.3495 0.7347 0.095 Uiso calc PR 0.63(4) A 2
H H12F 0.6143 0.3447 0.7013 0.095 Uiso calc PR 0.63(4) A 2
C C13' 0.7772(12) 0.1372(13) 0.7235(9) 0.088(4) Uani d PD 0.63(4) A 2
H H13D 0.7667 0.0594 0.7289 0.132 Uiso calc PR 0.63(4) A 2
H H13E 0.8168 0.1660 0.7566 0.132 Uiso calc PR 0.63(4) A 2
H H13F 0.8154 0.1499 0.6871 0.132 Uiso calc PR 0.63(4) A 2
H H6A 0.267(2) 0.312(2) 0.6048(12) 0.069(9) Uiso d . 1 . .
H H6B 0.346(2) 0.306(2) 0.6449(12) 0.069(9) Uiso d . 1 . .
H H2A 0.5873(19) 0.3049(19) 0.4660(10) 0.054(7) Uiso d . 1 . .
H H3A 0.6783(17) 0.5257(19) 0.3913(10) 0.046(6) Uiso d . 1 . .
H H3B 0.7138(18) 0.4203(19) 0.4232(10) 0.052(7) Uiso d . 1 . .

loop_
_atom_site_aniso_label
_atom_site_aniso_U_11
_atom_site_aniso_U_22
_atom_site_aniso_U_33
_atom_site_aniso_U_12
_atom_site_aniso_U_13
_atom_site_aniso_U_23
S1 0.0322(3) 0.0349(3) 0.0477(3) 0.00080(19) -0.0030(2) 0.0154(2)
O1 0.0212(6) 0.0325(6) 0.0321(6) -0.0040(5) -0.0045(5) 0.0102(5)
O2 0.0443(8) 0.0477(8) 0.0444(8) 0.0147(7) -0.0090(6) -0.0099(6)
O3 0.0436(8) 0.0431(8) 0.0530(8) 0.0132(6) -0.0279(7) -0.0152(7)
O4 0.0320(7) 0.0720(11) 0.0715(10) -0.0050(7) -0.0118(8) -0.0226(9)
O5 0.0222(6) 0.0611(9) 0.0511(8) -0.0062(6) 0.0044(6) -0.0019(7)
O6 0.0370(8) 0.0379(8) 0.0470(9) 0.0070(6) 0.0045(7) 0.0071(7)
N1 0.0218(7) 0.0297(7) 0.0289(7) -0.0033(6) 0.0001(6) 0.0049(6)
N2 0.0204(7) 0.0297(8) 0.0327(8) 0.0001(6) -0.0001(6) 0.0063(6)
N3 0.0270(8) 0.0373(9) 0.0488(10) -0.0034(7) 0.0050(7) 0.0137(8)
C1 0.0204(8) 0.0294(8) 0.0291(8) -0.0001(7) -0.0005(7) 0.0012(7)
C2 0.0249(8) 0.0294(9) 0.0328(9) 0.0004(7) -0.0070(7) 0.0055(7)
C3 0.0292(9) 0.0310(9) 0.0289(9) 0.0022(7) -0.0036(7) 0.0055(7)
C5 0.0233(9) 0.0297(9) 0.0410(10) -0.0020(7) -0.0066(8) 0.0096(8)
C6 0.0198(8) 0.0334(9) 0.0283(9) -0.0018(7) -0.0017(7) 0.0026(7)
C7 0.0281(9) 0.0300(9) 0.0293(9) -0.0014(7) 0.0003(7) 0.0016(7)
C8 0.0224(8) 0.0398(10) 0.0458(11) 0.0000(8) -0.0026(8) 0.0105(8)
C9 0.0357(10) 0.0489(12) 0.0390(11) 0.0130(9) -0.0100(9) -0.0074(9)
C10 0.0429(11) 0.0425(12) 0.0608(14) -0.0079(10) -0.0133(10) 0.0226(10)
C4 0.045(6) 0.032(6) 0.051(8) 0.002(4) -0.024(5) -0.005(4)
C11 0.089(9) 0.070(6) 0.036(5) 0.016(7) -0.008(6) -0.004(4)
C12 0.077(9) 0.075(10) 0.049(7) -0.004(7) -0.023(6) 0.017(6)
C13 0.069(8) 0.075(7) 0.068(9) 0.027(6) -0.042(6) -0.025(6)
C4' 0.048(4) 0.044(5) 0.037(3) 0.000(3) -0.022(3) -0.007(3)
C11' 0.090(6) 0.091(7) 0.036(4) -0.025(5) -0.021(4) 0.008(5)
C12' 0.079(5) 0.047(4) 0.064(6) -0.023(4) -0.035(4) 0.000(3)
C13' 0.069(6) 0.093(6) 0.102(8) 0.028(5) -0.061(5) -0.039(6)

loop_
_atom_type_symbol
_atom_type_description
_atom_type_scat_dispersion_real
_atom_type_scat_dispersion_imag
_atom_type_scat_source
C C 0.0033 0.0016 'International Tables Vol C Tables 4.2.6.8 and 6.1.1.4'
H H 0.0000 0.0000 'International Tables Vol C Tables 4.2.6.8 and 6.1.1.4'
N N 0.0061 0.0033 'International Tables Vol C Tables 4.2.6.8 and 6.1.1.4'
O O 0.0106 0.0060 'International Tables Vol C Tables 4.2.6.8 and 6.1.1.4'
S S 0.1246 0.1234 'International Tables Vol C Tables 4.2.6.8 and 6.1.1.4'

loop_
_geom_angle_atom_site_label_1
_geom_angle_atom_site_label_2
_geom_angle_atom_site_label_3
_geom_angle
C7 S1 C8 90.04(8)
N1 O1 C2 108.93(11)
C3 O3 C4' 123.6(5)
C3 O3 C4 118.9(7)
H6A O6 H6B 107(3)
C1 N1 O1 111.81(13)
C7 N2 C6 114.24(15)
C7 N2 H2A 118.4(15)
C6 N2 H2A 127.3(15)
C7 N3 H3A 118.4(14)
C7 N3 H3B 117.8(15)
H3A N3 H3B 123(2)
N1 C1 C6 115.08(14)
N1 C1 C5 126.26(15)
C6 C1 C5 118.66(14)
O1 C2 C9 111.67(14)
O1 C2 C10 103.77(13)
C9 C2 C10 111.70(17)
O1 C2 C3 108.27(13)
C9 C2 C3 112.81(15)
C10 C2 C3 108.15(15)
O2 C3 O3 124.96(17)
O2 C3 C2 124.58(16)
O3 C3 C2 110.39(15)
O4 C5 O5 127.28(16)
O4 C5 C1 116.90(16)
O5 C5 C1 115.81(15)
C8 C6 N2 112.38(15)
C8 C6 C1 128.16(15)
N2 C6 C1 119.32(15)
N3 C7 N2 124.44(17)
N3 C7 S1 124.03(14)
N2 C7 S1 111.53(12)
C6 C8 S1 111.81(13)
C6 C8 H8 124.1
S1 C8 H8 124.1
C2 C9 H9A 109.5
C2 C9 H9B 109.5
H9A C9 H9B 109.5
C2 C9 H9C 109.5
H9A C9 H9C 109.5
H9B C9 H9C 109.5
C2 C10 H10A 109.5
C2 C10 H10B 109.5
H10A C10 H10B 109.5
C2 C10 H10C 109.5
H10A C10 H10C 109.5
H10B C10 H10C 109.5
O3 C4 C13 102.1(11)
O3 C4 C12 106.7(14)
C13 C4 C12 109.8(7)
O3 C4 C11 116.8(16)
C13 C4 C11 110.1(7)
C12 C4 C11 110.9(7)
C4 C11 H11A 109.5
C4 C11 H11B 109.5
H11A C11 H11B 109.5
C4 C11 H11C 109.5
H11A C11 H11C 109.5
H11B C11 H11C 109.5
C4 C12 H12A 109.5
C4 C12 H12B 109.5
H12A C12 H12B 109.5
C4 C12 H12C 109.5
H12A C12 H12C 109.5
H12B C12 H12C 109.5
C4 C13 H13A 109.5
C4 C13 H13B 109.5
H13A C13 H13B 109.5
C4 C13 H13C 109.5
H13A C13 H13C 109.5
H13B C13 H13C 109.5
O3 C4' C12' 111.2(7)
O3 C4' C11' 104.4(10)
C12' C4' C11' 113.3(5)
O3 C4' C13' 102.3(7)
C12' C4' C13' 112.0(6)
C11' C4' C13' 112.9(5)
C4' C11' H11D 109.5
C4' C11' H11E 109.5
H11D C11' H11E 109.5
C4' C11' H11F 109.5
H11D C11' H11F 109.5
H11E C11' H11F 109.5
C4' C12' H12D 109.5
C4' C12' H12E 109.5
H12D C12' H12E 109.5
C4' C12' H12F 109.5
H12D C12' H12F 109.5
H12E C12' H12F 109.5
C4' C13' H13D 109.5
C4' C13' H13E 109.5
H13D C13' H13E 109.5
C4' C13' H13F 109.5
H13D C13' H13F 109.5
H13E C13' H13F 109.5

loop_
_geom_bond_atom_site_label_1
_geom_bond_atom_site_label_2
_geom_bond_distance
S1 C7 1.7270(18)
S1 C8 1.7319(18)
O1 N1 1.4116(17)
O1 C2 1.4532(19)
O2 C3 1.202(2)
O3 C3 1.317(2)
O3 C4' 1.499(5)
O3 C4 1.501(7)
O4 C5 1.217(2)
O5 C5 1.256(2)
O6 H6A 0.88(3)
O6 H6B 0.81(3)
N1 C1 1.279(2)
N2 C7 1.327(2)
N2 C6 1.391(2)
N2 H2A 0.90(2)
N3 C7 1.320(2)
N3 H3A 0.89(2)
N3 H3B 0.87(2)
C1 C6 1.462(2)
C1 C5 1.533(2)
C2 C9 1.516(3)
C2 C10 1.521(3)
C2 C3 1.532(2)
C6 C8 1.341(2)
C8 H8 0.94
C9 H9A 0.97
C9 H9B 0.97
C9 H9C 0.97
C10 H10A 0.97
C10 H10B 0.97
C10 H10C 0.97
C4 C13 1.526(9)
C4 C12 1.523(9)
C4 C11 1.520(9)
C11 H11A 0.97
C11 H11B 0.97
C11 H11C 0.97
C12 H12A 0.97
C12 H12B 0.97
C12 H12C 0.97
C13 H13A 0.97
C13 H13B 0.97
C13 H13C 0.97
C4' C12' 1.502(7)
C4' C11' 1.500(7)
C4' C13' 1.507(7)
C11' H11D 0.97
C11' H11E 0.97
C11' H11F 0.97
C12' H12D 0.97
C12' H12E 0.97
C12' H12F 0.97
C13' H13D 0.97
C13' H13E 0.97
C13' H13F 0.97

loop_
_geom_hbond_atom_site_label_D
_geom_hbond_atom_site_label_H
_geom_hbond_atom_site_label_A
_geom_hbond_site_symmetry_A
_geom_hbond_distance_DH
_geom_hbond_distance_HA
_geom_hbond_distance_DA
_geom_hbond_angle_DHA
O6 H6A O5 . 0.88(3) 1.85(3) 2.726(2) 179(3)
O6 H6B O2 . 0.81(3) 1.93(3) 2.745(2) 176(3)
N2 H2A O5 6_666 0.90(2) 1.81(2) 2.656(2) 156(2)
N3 H3A O6 5_666 0.89(2) 1.85(2) 2.736(2) 174(2)
N3 H3B O5 6_666 0.87(2) 2.41(2) 3.077(2) 134(2)
N3 H3B O1 6_666 0.87(2) 2.59(2) 3.360(2) 149(2)

loop_
_geom_torsion_atom_site_label_1
_geom_torsion_atom_site_label_2
_geom_torsion_atom_site_label_3
_geom_torsion_atom_site_label_4
_geom_torsion
C2 O1 N1 C1 178.74(14)
O1 N1 C1 C6 178.92(13)
O1 N1 C1 C5 -1.7(2)
N1 O1 C2 C9 -56.78(17)
N1 O1 C2 C10 -177.25(14)
N1 O1 C2 C3 68.00(16)
C4' O3 C3 O2 -0.5(7)
C4 O3 C3 O2 11.0(10)
C4' O3 C3 C2 -177.5(7)
C4 O3 C3 C2 -166.0(9)
O1 C2 C3 O2 21.9(2)
C9 C2 C3 O2 146.04(18)
C10 C2 C3 O2 -89.9(2)
O1 C2 C3 O3 -161.07(14)
C9 C2 C3 O3 -37.0(2)
C10 C2 C3 O3 87.09(18)
N1 C1 C5 O4 -100.4(2)
C6 C1 C5 O4 78.9(2)
N1 C1 C5 O5 79.1(2)
C6 C1 C5 O5 -101.53(19)
C7 N2 C6 C8 0.0(2)
C7 N2 C6 C1 -175.93(15)
N1 C1 C6 C8 -155.94(19)
C5 C1 C6 C8 24.6(3)
N1 C1 C6 N2 19.3(2)
C5 C1 C6 N2 -160.16(16)
C6 N2 C7 N3 -179.26(17)
C6 N2 C7 S1 0.70(19)
C8 S1 C7 N3 179.04(17)
C8 S1 C7 N2 -0.91(14)
N2 C6 C8 S1 -0.7(2)
C1 C6 C8 S1 174.79(15)
C7 S1 C8 C6 0.92(15)
C3 O3 C4 C13 167.3(10)
C3 O3 C4 C12 -77.5(12)
C3 O3 C4 C11 47.2(13)
C3 O3 C4' C12' -53.7(12)
C3 O3 C4' C11' 68.8(10)
C3 O3 C4' C13' -173.4(9)
